data_4104176
loop_
_publ_author_name
'Jubi John'
'Indu U.'
'Eringathodi Suresh'
'K. V. Radhakrishnan'

_publ_section_title
;
 Palladium Catalyzed Tandem Ring Opening-Ring Closing Reaction of
 Diazabicyclic Alkenes: A Facile One Pot Strategy for Cyclopentannulation
 of Heterocycles
;
_journal_name_full 'Journal of the American Chemical Society'
_journal_page_first 5042
_journal_page_last 5043
_journal_paper_doi 10.1021/ja900477e
_journal_volume 131
_journal_year 2009
_chemical_formula_sum 'C21 H28 N2 O5'
_chemical_formula_weight 388.45
_chemical_name_systematic
; 
 ? 
;
_space_group_IT_number 14
_symmetry_cell_setting monoclinic
_symmetry_space_group_name_Hall '-P 2ybc'
_symmetry_space_group_name_H-M 'P 1 21/c 1'
_atom_sites_solution_hydrogens geom
_atom_sites_solution_primary direct
_atom_sites_solution_secondary difmap
_audit_creation_method SHELXL-97
_cell_angle_alpha 90.00
_cell_angle_beta 106.351(7)
_cell_angle_gamma 90.00
_cell_formula_units_Z 4
_cell_length_a 11.853(4)
_cell_length_b 19.502(7)
_cell_length_c 9.979(3)
_cell_measurement_temperature 293(2)
_cell_volume 2213.4(13)
_computing_cell_refinement 'BRUKER SMART'
_computing_data_collection 'BRUKER SMART'
_computing_data_reduction 'BRUKER SAINT'
_computing_molecular_graphics ORTEP
_computing_structure_refinement 'SHELXL-97 (Sheldrick, 1997)'
_computing_structure_solution 'SHELXS-97 (Sheldrick, 1990)'
_diffrn_ambient_temperature 293(2)
_diffrn_measured_fraction_theta_full 0.967
_diffrn_measured_fraction_theta_max 0.967
_diffrn_measurement_device_type 'BRUKER SMART APEX CCD DIFFRACTOMETER'
_diffrn_measurement_method 'OMEGA-PHI SCAN'
_diffrn_radiation_monochromator graphite
_diffrn_radiation_source 'fine-focus sealed tube'
_diffrn_radiation_type MoK\a
_diffrn_radiation_wavelength 0.71073
_diffrn_reflns_av_R_equivalents 0.0623
_diffrn_reflns_av_sigmaI/netI 0.0770
_diffrn_reflns_limit_h_max 14
_diffrn_reflns_limit_h_min -11
_diffrn_reflns_limit_k_max 21
_diffrn_reflns_limit_k_min -23
_diffrn_reflns_limit_l_max 10
_diffrn_reflns_limit_l_min -11
_diffrn_reflns_number 10991
_diffrn_reflns_theta_full 25.00
_diffrn_reflns_theta_max 25.00
_diffrn_reflns_theta_min 1.79
_exptl_absorpt_coefficient_mu 0.083
_exptl_absorpt_correction_T_max 0.9958
_exptl_absorpt_correction_T_min 0.9627
_exptl_absorpt_correction_type multi-scan
_exptl_absorpt_process_details 'BRUKER SADABS'
_exptl_crystal_colour COLOURLESS
_exptl_crystal_density_diffrn 1.166
_exptl_crystal_density_method 'not measured'
_exptl_crystal_description PLATES
_exptl_crystal_F_000 832
_exptl_crystal_size_max 0.46
_exptl_crystal_size_mid 0.31
_exptl_crystal_size_min 0.05
_refine_diff_density_max 0.217
_refine_diff_density_min -0.179
_refine_diff_density_rms 0.047
_refine_ls_extinction_method none
_refine_ls_goodness_of_fit_ref 1.235
_refine_ls_hydrogen_treatment mixed
_refine_ls_matrix_type full
_refine_ls_number_parameters 263
_refine_ls_number_reflns 3888
_refine_ls_number_restraints 0
_refine_ls_restrained_S_all 1.235
_refine_ls_R_factor_all 0.1741
_refine_ls_R_factor_gt 0.1168
_refine_ls_shift/su_max 0.000
_refine_ls_shift/su_mean 0.000
_refine_ls_structure_factor_coef Fsqd
_refine_ls_weighting_details 'calc w=1/[\s^2^(Fo^2^)+(0.0743P)^2^+1.2207P] where P=(Fo^2^+2Fc^2^)/3'
_refine_ls_weighting_scheme calc
_refine_ls_wR_factor_gt 0.2187
_refine_ls_wR_factor_ref 0.2431
_reflns_number_gt 2503
_reflns_number_total 3888
_reflns_threshold_expression >2sigma(I)
_cod_data_source_file ja900477e_si_002.cif
_cod_data_source_block kvrbf
_cod_original_cell_volume 2213.5(13)
_cod_original_sg_symbol_H-M P21/c
_cod_database_code 4104176

loop_
_symmetry_equiv_pos_as_xyz
'x, y, z'
'-x, y+1/2, -z+1/2'
'-x, -y, -z'
'x, -y-1/2, z-1/2'

loop_
_atom_site_label
_atom_site_type_symbol
_atom_site_fract_x
_atom_site_fract_y
_atom_site_fract_z
_atom_site_U_iso_or_equiv
_atom_site_adp_type
_atom_site_occupancy
_atom_site_calc_flag
_atom_site_refinement_flags
N1 N 0.6435(3) 0.19978(18) 0.2836(3) 0.0425(9) Uani 1 d .
N2 N 0.6501(3) 0.1895(2) 0.4234(4) 0.0430(9) Uani 1 d .
O1 O 0.2330(3) 0.1602(2) 0.1521(5) 0.1018(15) Uani 1 d .
O2 O 0.7371(3) 0.19799(16) 0.1153(3) 0.0599(9) Uani 1 d .
O3 O 0.8370(3) 0.18547(18) 0.3432(3) 0.0604(9) Uani 1 d .
O4 O 0.6766(3) 0.07434(17) 0.4121(3) 0.0645(10) Uani 1 d .
O5 O 0.7029(3) 0.13042(16) 0.6176(3) 0.0546(9) Uani 1 d .
C1 C 0.3747(4) 0.1155(2) 0.0603(5) 0.0428(11) Uani 1 d .
C2 C 0.4099(5) 0.0805(2) -0.0393(5) 0.0664(15) Uani 1 d .
H2 H 0.4894 0.0736 -0.0301 0.080 Uiso 1 calc R
C3 C 0.3245(7) 0.0552(3) -0.1550(6) 0.091(2) Uani 1 d .
H3 H 0.3470 0.0302 -0.2224 0.109 Uiso 1 calc R
C4 C 0.2078(8) 0.0670(4) -0.1702(8) 0.106(3) Uani 1 d .
H4 H 0.1520 0.0503 -0.2487 0.127 Uiso 1 calc R
C5 C 0.1720(5) 0.1026(3) -0.0724(8) 0.097(2) Uani 1 d .
H5 H 0.0927 0.1110 -0.0834 0.116 Uiso 1 calc R
C6 C 0.2564(4) 0.1257(3) 0.0430(6) 0.0636(14) Uani 1 d .
C7 C 0.3458(5) 0.1794(3) 0.2495(6) 0.0736(16) Uani 1 d .
H7 H 0.3510 0.1642 0.3447 0.088 Uiso 1 calc R
C8 C 0.3670(6) 0.2533(3) 0.2450(7) 0.091(2) Uani 1 d .
H8 H 0.3174 0.2863 0.2647 0.110 Uiso 1 calc R
C9 C 0.4625(5) 0.2680(3) 0.2105(6) 0.0765(18) Uani 1 d .
H9 H 0.4881 0.3125 0.2025 0.092 Uiso 1 calc R
C10 C 0.5255(4) 0.2061(2) 0.1858(5) 0.0477(12) Uani 1 d .
H10 H 0.5326 0.2077 0.0904 0.057 Uiso 1 calc R
C11 C 0.4423(4) 0.1471(2) 0.1964(4) 0.0441(11) Uani 1 d .
H11 H 0.4845 0.1119 0.2613 0.053 Uiso 1 calc R
C12 C 0.7415(4) 0.1942(2) 0.2381(5) 0.0424(11) Uani 1 d .
C13 C 0.9529(4) 0.1744(3) 0.3179(5) 0.0618(14) Uani 1 d .
C14 C 1.0327(6) 0.1598(6) 0.4601(7) 0.160(4) Uani 1 d .
H14A H 1.0090 0.1179 0.4947 0.241 Uiso 1 calc R
H14B H 1.0284 0.1967 0.5220 0.241 Uiso 1 calc R
H14C H 1.1120 0.1554 0.4549 0.241 Uiso 1 calc R
C15 C 0.9503(6) 0.1155(4) 0.2245(8) 0.124(3) Uani 1 d .
H15A H 0.9139 0.0771 0.2557 0.186 Uiso 1 calc R
H15B H 1.0292 0.1036 0.2258 0.186 Uiso 1 calc R
H15C H 0.9063 0.1275 0.1311 0.186 Uiso 1 calc R
C16 C 0.9873(6) 0.2386(4) 0.2587(12) 0.167(4) Uani 1 d .
H16A H 1.0675 0.2351 0.2564 0.251 Uiso 1 calc R
H16B H 0.9793 0.2768 0.3159 0.251 Uiso 1 calc R
H16C H 0.9372 0.2452 0.1656 0.251 Uiso 1 calc R
C17 C 0.6778(4) 0.1253(2) 0.4784(5) 0.0442(11) Uani 1 d .
C18 C 0.7284(5) 0.0696(3) 0.7081(5) 0.0620(14) Uani 1 d .
C19 C 0.8389(7) 0.0372(4) 0.6942(7) 0.133(3) Uani 1 d .
H19A H 0.8241 0.0163 0.6038 0.200 Uiso 1 calc R
H19B H 0.8648 0.0029 0.7652 0.200 Uiso 1 calc R
H19C H 0.8987 0.0716 0.7048 0.200 Uiso 1 calc R
C20 C 0.7472(6) 0.0997(3) 0.8519(5) 0.098(2) Uani 1 d .
H20A H 0.8151 0.1289 0.8735 0.147 Uiso 1 calc R
H20B H 0.7589 0.0634 0.9193 0.147 Uiso 1 calc R
H20C H 0.6794 0.1260 0.8545 0.147 Uiso 1 calc R
C21 C 0.6222(7) 0.0243(4) 0.6733(7) 0.124(3) Uani 1 d .
H21A H 0.5528 0.0518 0.6608 0.185 Uiso 1 calc R
H21B H 0.6278 -0.0076 0.7481 0.185 Uiso 1 calc R
H21C H 0.6178 -0.0003 0.5887 0.185 Uiso 1 calc R
H2A H 0.673(4) 0.225(2) 0.483(4) 0.050(13) Uiso 1 d .

loop_
_atom_site_aniso_label
_atom_site_aniso_U_11
_atom_site_aniso_U_22
_atom_site_aniso_U_33
_atom_site_aniso_U_23
_atom_site_aniso_U_13
_atom_site_aniso_U_12
N1 0.034(2) 0.057(2) 0.035(2) 0.0003(17) 0.0069(17) -0.0082(17)
N2 0.049(2) 0.042(2) 0.040(2) -0.0050(19) 0.0164(18) -0.0083(18)
O1 0.046(2) 0.110(3) 0.159(4) -0.048(3) 0.046(3) -0.011(2)
O2 0.072(2) 0.064(2) 0.047(2) 0.0098(17) 0.0224(17) 0.0217(17)
O3 0.0399(19) 0.097(3) 0.0441(19) -0.0026(18) 0.0120(16) -0.0027(17)
O4 0.086(3) 0.053(2) 0.051(2) -0.0099(17) 0.0127(18) 0.0053(18)
O5 0.069(2) 0.059(2) 0.0345(18) 0.0011(15) 0.0121(16) 0.0043(16)
C1 0.041(3) 0.032(2) 0.051(3) 0.000(2) 0.005(2) -0.0046(19)
C2 0.071(4) 0.055(3) 0.073(4) -0.014(3) 0.020(3) -0.007(3)
C3 0.134(6) 0.069(4) 0.063(4) -0.016(3) 0.015(4) -0.025(4)
C4 0.116(7) 0.084(5) 0.081(5) 0.005(4) -0.034(5) -0.035(5)
C5 0.059(4) 0.083(5) 0.119(6) -0.002(4) -0.023(4) -0.008(3)
C6 0.035(3) 0.064(3) 0.085(4) -0.005(3) 0.005(3) -0.003(2)
C7 0.062(4) 0.079(4) 0.086(4) -0.020(3) 0.031(3) -0.007(3)
C8 0.069(4) 0.073(4) 0.127(6) -0.039(4) 0.019(4) 0.014(3)
C9 0.060(4) 0.040(3) 0.107(5) 0.000(3) -0.013(3) 0.001(3)
C10 0.041(3) 0.044(3) 0.051(3) 0.002(2) 0.003(2) -0.004(2)
C11 0.038(3) 0.043(3) 0.050(3) 0.001(2) 0.010(2) -0.002(2)
C12 0.048(3) 0.037(3) 0.041(3) 0.001(2) 0.009(2) -0.003(2)
C13 0.045(3) 0.070(4) 0.074(4) -0.005(3) 0.023(3) 0.008(3)
C14 0.055(4) 0.334(13) 0.082(5) -0.004(7) 0.003(4) 0.031(6)
C15 0.088(5) 0.112(6) 0.153(7) -0.051(5) 0.003(5) 0.048(4)
C16 0.096(6) 0.093(6) 0.349(14) 0.043(7) 0.123(8) 0.003(4)
C17 0.040(3) 0.047(3) 0.047(3) -0.011(2) 0.015(2) -0.009(2)
C18 0.072(4) 0.058(3) 0.044(3) 0.010(2) -0.004(3) 0.005(3)
C19 0.138(7) 0.153(7) 0.095(5) 0.023(5) 0.012(5) 0.092(6)
C20 0.142(6) 0.102(5) 0.043(3) 0.014(3) 0.015(4) 0.002(4)
C21 0.163(7) 0.111(6) 0.078(5) 0.030(4) 0.001(5) -0.067(5)

loop_
_atom_type_symbol
_atom_type_description
_atom_type_scat_dispersion_real
_atom_type_scat_dispersion_imag
_atom_type_scat_source
C C 0.0033 0.0016 'International Tables Vol C Tables 4.2.6.8 and 6.1.1.4'
H H 0.0000 0.0000 'International Tables Vol C Tables 4.2.6.8 and 6.1.1.4'
N N 0.0061 0.0033 'International Tables Vol C Tables 4.2.6.8 and 6.1.1.4'
O O 0.0106 0.0060 'International Tables Vol C Tables 4.2.6.8 and 6.1.1.4'

loop_
_geom_angle_atom_site_label_1
_geom_angle_atom_site_label_2
_geom_angle_atom_site_label_3
_geom_angle
C12 N1 N2 120.6(3)
C12 N1 C10 121.8(4)
N2 N1 C10 117.0(3)
C17 N2 N1 118.2(4)
C17 N2 H2A 116(3)
N1 N2 H2A 119(3)
C6 O1 C7 107.6(4)
C12 O3 C13 120.8(4)
C17 O5 C18 121.6(4)
C2 C1 C6 119.3(5)
C2 C1 C11 132.0(4)
C6 C1 C11 108.6(4)
C1 C2 C3 118.7(6)
C1 C2 H2 120.7
C3 C2 H2 120.7
C4 C3 C2 120.6(6)
C4 C3 H3 119.7
C2 C3 H3 119.7
C5 C4 C3 121.1(6)
C5 C4 H4 119.5
C3 C4 H4 119.5
C4 C5 C6 118.0(6)
C4 C5 H5 121.0
C6 C5 H5 121.0
O1 C6 C5 124.4(5)
O1 C6 C1 113.4(4)
C5 C6 C1 122.2(6)
O1 C7 C8 111.4(5)
O1 C7 C11 107.3(4)
C8 C7 C11 104.0(4)
O1 C7 H7 111.3
C8 C7 H7 111.3
C11 C7 H7 111.3
C9 C8 C7 113.2(5)
C9 C8 H8 123.4
C7 C8 H8 123.4
C8 C9 C10 112.4(5)
C8 C9 H9 123.8
C10 C9 H9 123.8
N1 C10 C9 112.9(4)
N1 C10 C11 113.7(3)
C9 C10 C11 103.7(4)
N1 C10 H10 108.8
C9 C10 H10 108.8
C11 C10 H10 108.8
C1 C11 C7 102.8(4)
C1 C11 C10 115.8(4)
C7 C11 C10 105.9(4)
C1 C11 H11 110.6
C7 C11 H11 110.6
C10 C11 H11 110.6
O2 C12 O3 126.4(4)
O2 C12 N1 122.1(4)
O3 C12 N1 111.5(4)
C15 C13 O3 111.5(4)
C15 C13 C16 111.3(6)
O3 C13 C16 108.5(4)
C15 C13 C14 110.2(6)
O3 C13 C14 103.6(4)
C16 C13 C14 111.5(7)
C13 C14 H14A 109.5
C13 C14 H14B 109.5
H14A C14 H14B 109.5
C13 C14 H14C 109.5
H14A C14 H14C 109.5
H14B C14 H14C 109.5
C13 C15 H15A 109.5
C13 C15 H15B 109.5
H15A C15 H15B 109.5
C13 C15 H15C 109.5
H15A C15 H15C 109.5
H15B C15 H15C 109.5
C13 C16 H16A 109.5
C13 C16 H16B 109.5
H16A C16 H16B 109.5
C13 C16 H16C 109.5
H16A C16 H16C 109.5
H16B C16 H16C 109.5
O4 C17 O5 127.1(5)
O4 C17 N2 125.1(4)
O5 C17 N2 107.7(4)
O5 C18 C19 108.6(5)
O5 C18 C21 108.7(4)
C19 C18 C21 115.5(6)
O5 C18 C20 102.7(4)
C19 C18 C20 110.7(5)
C21 C18 C20 109.8(5)
C18 C19 H19A 109.5
C18 C19 H19B 109.5
H19A C19 H19B 109.5
C18 C19 H19C 109.5
H19A C19 H19C 109.5
H19B C19 H19C 109.5
C18 C20 H20A 109.5
C18 C20 H20B 109.5
H20A C20 H20B 109.5
C18 C20 H20C 109.5
H20A C20 H20C 109.5
H20B C20 H20C 109.5
C18 C21 H21A 109.5
C18 C21 H21B 109.5
H21A C21 H21B 109.5
C18 C21 H21C 109.5
H21A C21 H21C 109.5
H21B C21 H21C 109.5

loop_
_geom_bond_atom_site_label_1
_geom_bond_atom_site_label_2
_geom_bond_distance
N1 C12 1.365(5)
N1 N2 1.390(5)
N1 C10 1.467(5)
N2 C17 1.370(5)
N2 H2A 0.90(4)
O1 C6 1.372(6)
O1 C7 1.463(6)
O2 C12 1.214(5)
O3 C12 1.320(5)
O3 C13 1.481(5)
O4 C17 1.191(5)
O5 C17 1.340(5)
O5 C18 1.469(5)
C1 C2 1.364(6)
C1 C6 1.378(6)
C1 C11 1.501(6)
C2 C3 1.394(7)
C2 H2 0.9300
C3 C4 1.368(9)
C3 H3 0.9300
C4 C5 1.359(9)
C4 H4 0.9300
C5 C6 1.372(8)
C5 H5 0.9300
C7 C8 1.465(8)
C7 C11 1.526(6)
C7 H7 0.9800
C8 C9 1.305(8)
C8 H8 0.9300
C9 C10 1.477(7)
C9 H9 0.9300
C10 C11 1.537(6)
C10 H10 0.9800
C11 H11 0.9800
C13 C15 1.474(7)
C13 C16 1.488(8)
C13 C14 1.495(8)
C14 H14A 0.9600
C14 H14B 0.9600
C14 H14C 0.9600
C15 H15A 0.9600
C15 H15B 0.9600
C15 H15C 0.9600
C16 H16A 0.9600
C16 H16B 0.9600
C16 H16C 0.9600
C18 C19 1.496(8)
C18 C21 1.497(8)
C18 C20 1.508(7)
C19 H19A 0.9600
C19 H19B 0.9600
C19 H19C 0.9600
C20 H20A 0.9600
C20 H20B 0.9600
C20 H20C 0.9600
C21 H21A 0.9600
C21 H21B 0.9600
C21 H21C 0.9600
